data_7053519
loop_
_publ_author_name
'Iwamoto, Takeaki'
'Ohnishi, Nobuyoshi'
'Gui, Zhenyu'
'Ishida, Shintaro'
'Isobe, Hiroyuki'
'Maeda, Satoshi'
'Ohno, Koichi'
'Kira, Mitsuo'

_publ_section_title
;
 Synthesis and structure of stable base-free dialkylsilanimines
;
_journal_issue 8
_journal_name_full 'New Journal of Chemistry'
_journal_page_first 1637
_journal_paper_doi 10.1039/c0nj00121j
_journal_volume 34
_journal_year 2010
_chemical_formula_sum 'C23 H47 N Si5'
_chemical_formula_weight 478.07
_chemical_name_systematic
;
?
;
_space_group_IT_number 2
_symmetry_cell_setting triclinic
_symmetry_space_group_name_Hall '-P 1'
_symmetry_space_group_name_H-M 'P -1'
_atom_sites_solution_hydrogens geom
_atom_sites_solution_primary direct
_atom_sites_solution_secondary difmap
_audit_creation_method SHELXL-97
_cell_angle_alpha 115.304(2)
_cell_angle_beta 95.635(2)
_cell_angle_gamma 107.048(2)
_cell_formula_units_Z 2
_cell_length_a 10.844(2)
_cell_length_b 11.874(3)
_cell_length_c 13.349(3)
_cell_measurement_temperature 100(2)
_cell_volume 1435.1(6)
_computing_structure_refinement 'SHELXL-97 (Sheldrick, 1997)'
_computing_structure_solution 'SHELXS-97 (Sheldrick, 1990)'
_diffrn_ambient_temperature 100(2)
_diffrn_measured_fraction_theta_full 0.997
_diffrn_measured_fraction_theta_max 0.997
_diffrn_radiation_monochromator graphite
_diffrn_radiation_source 'fine-focus sealed tube'
_diffrn_radiation_type MoK\a
_diffrn_radiation_wavelength 0.71073
_diffrn_reflns_av_R_equivalents 0.0340
_diffrn_reflns_av_sigmaI/netI 0.0413
_diffrn_reflns_limit_h_max 12
_diffrn_reflns_limit_h_min -12
_diffrn_reflns_limit_k_max 14
_diffrn_reflns_limit_k_min -14
_diffrn_reflns_limit_l_max 15
_diffrn_reflns_limit_l_min -15
_diffrn_reflns_number 13815
_diffrn_reflns_theta_full 25.00
_diffrn_reflns_theta_max 25.00
_diffrn_reflns_theta_min 1.75
_exptl_absorpt_coefficient_mu 0.260
_exptl_absorpt_correction_T_max 0.9871
_exptl_absorpt_correction_T_min 0.9499
_exptl_absorpt_correction_type empirical
_exptl_absorpt_process_details sadabs
_exptl_crystal_density_diffrn 1.106
_exptl_crystal_density_method 'not measured'
_exptl_crystal_F_000 524
_exptl_crystal_size_max 0.20
_exptl_crystal_size_mid 0.20
_exptl_crystal_size_min 0.05
_refine_diff_density_max 0.366
_refine_diff_density_min -0.231
_refine_diff_density_rms 0.053
_refine_ls_extinction_method none
_refine_ls_goodness_of_fit_ref 1.029
_refine_ls_hydrogen_treatment constr
_refine_ls_matrix_type full
_refine_ls_number_parameters 317
_refine_ls_number_reflns 5027
_refine_ls_number_restraints 0
_refine_ls_restrained_S_all 1.029
_refine_ls_R_factor_all 0.0486
_refine_ls_R_factor_gt 0.0375
_refine_ls_shift/su_max 0.001
_refine_ls_shift/su_mean 0.000
_refine_ls_structure_factor_coef Fsqd
_refine_ls_weighting_details 'calc w=1/[\s^2^(Fo^2^)+(0.0462P)^2^+0.6223P] where P=(Fo^2^+2Fc^2^)/3'
_refine_ls_weighting_scheme calc
_refine_ls_wR_factor_gt 0.0908
_refine_ls_wR_factor_ref 0.0975
_reflns_number_gt 4087
_reflns_number_total 5027
_reflns_threshold_expression >2sigma(I)
_cod_data_source_file c0nj00121j.txt
_cod_data_source_block N-benzylsilanimines
_cod_original_cell_volume 1435.1(5)
_cod_original_sg_symbol_H-M P-1
_cod_database_code 7053519

loop_
_symmetry_equiv_pos_as_xyz
'x, y, z'
'-x, -y, -z'

loop_
_atom_site_label
_atom_site_type_symbol
_atom_site_fract_x
_atom_site_fract_y
_atom_site_fract_z
_atom_site_U_iso_or_equiv
_atom_site_adp_type
_atom_site_occupancy
_atom_site_symmetry_multiplicity
_atom_site_calc_flag
_atom_site_refinement_flags
C1 C 1.3121(2) 0.9488(2) 0.91252(19) 0.0315(6) Uani 1 1 d .
H1 H 1.3063 1.0013 0.9878 0.035(7) Uiso 1 1 calc R
C2 C 1.2731(2) 0.9740(2) 0.82493(19) 0.0270(5) Uani 1 1 d .
H2 H 1.2409 1.0444 0.8403 0.027(6) Uiso 1 1 calc R
C3 C 1.2808(2) 0.8969(2) 0.71466(18) 0.0218(5) Uani 1 1 d .
H3 H 1.2531 0.9145 0.6549 0.028(6) Uiso 1 1 calc R
C4 C 1.3595(2) 0.8466(2) 0.88969(19) 0.0311(6) Uani 1 1 d .
H4 H 1.3868 0.8291 0.9496 0.040(7) Uiso 1 1 calc R
C5 C 1.3673(2) 0.7696(2) 0.77978(18) 0.0243(5) Uani 1 1 d .
H5 H 1.3994 0.6991 0.7647 0.034(7) Uiso 1 1 calc R
C6 C 1.3285(2) 0.7946(2) 0.69098(17) 0.0199(5) Uani 1 1 d .
C7 C 1.3395(3) 0.7080(2) 0.57200(18) 0.0301(6) Uani 1 1 d .
H6 H 1.4351 0.7261 0.5741 0.050(8) Uiso 1 1 calc R
H7 H 1.2961 0.6124 0.5514 0.046(8) Uiso 1 1 calc R
N1 N 1.27977(18) 0.73000(18) 0.48369(15) 0.0248(4) Uani 1 1 d .
Si1 Si 1.22820(6) 0.65461(5) 0.34836(5) 0.01667(14) Uani 1 1 d .
C8 C 1.1434(2) 0.71803(19) 0.26788(16) 0.0167(4) Uani 1 1 d .
C9 C 1.2286(2) 0.49625(19) 0.22992(17) 0.0171(4) Uani 1 1 d .
C10 C 1.1453(2) 0.6249(2) 0.14226(17) 0.0183(4) Uani 1 1 d .
H48 H 1.0698 0.6151 0.0870 0.022 Uiso 1 1 calc R
H49 H 1.2293 0.6667 0.1267 0.022 Uiso 1 1 calc R
C11 C 1.1343(2) 0.4842(2) 0.12558(17) 0.0179(4) Uani 1 1 d .
H50 H 1.1587 0.4357 0.0542 0.021 Uiso 1 1 calc R
H51 H 1.0408 0.4316 0.1176 0.021 Uiso 1 1 calc R
Si2 Si 0.96610(6) 0.70023(6) 0.28178(5) 0.02107(15) Uani 1 1 d .
Si3 Si 1.25319(6) 0.90037(6) 0.31708(5) 0.02400(16) Uani 1 1 d .
Si4 Si 1.39926(6) 0.50289(6) 0.20371(5) 0.02002(15) Uani 1 1 d .
Si5 Si 1.14725(6) 0.35061(6) 0.25891(5) 0.02093(15) Uani 1 1 d .
C12 C 0.9526(2) 0.7357(2) 0.42979(19) 0.0295(5) Uani 1 1 d .
H12 H 1.0189 0.8244 0.4854 0.058(9) Uiso 1 1 calc R
H13 H 0.9688 0.6672 0.4456 0.054(8) Uiso 1 1 calc R
H14 H 0.8628 0.7342 0.4360 0.045(8) Uiso 1 1 calc R
C13 C 0.8408(2) 0.5276(2) 0.17819(19) 0.0252(5) Uani 1 1 d .
H15 H 0.8548 0.4626 0.2003 0.043(7) Uiso 1 1 calc R
H16 H 0.8520 0.5035 0.1006 0.029(6) Uiso 1 1 calc R
H17 H 0.7504 0.5267 0.1797 0.034(7) Uiso 1 1 calc R
C14 C 0.9048(2) 0.8121(2) 0.2420(2) 0.0345(6) Uani 1 1 d .
H18 H 0.8121 0.7963 0.2466 0.060(9) Uiso 1 1 calc R
H19 H 0.9096 0.7921 0.1636 0.045(8) Uiso 1 1 calc R
H20 H 0.9608 0.9062 0.2951 0.050(8) Uiso 1 1 calc R
C15 C 1.2325(2) 1.0180(2) 0.4556(2) 0.0301(5) Uani 1 1 d .
H21 H 1.2593 0.9965 0.5155 0.042(7) Uiso 1 1 calc R
H22 H 1.1388 1.0090 0.4470 0.047(8) Uiso 1 1 calc R
H23 H 1.2886 1.1104 0.4772 0.062(9) Uiso 1 1 calc R
C16 C 1.2171(3) 0.9457(3) 0.2021(2) 0.0418(7) Uani 1 1 d .
H24 H 1.1305 0.9559 0.1986 0.051(9) Uiso 1 1 calc R
H25 H 1.2146 0.8745 0.1280 0.075(10) Uiso 1 1 calc R
H26 H 1.2872 1.0304 0.2195 0.062(9) Uiso 1 1 calc R
C17 C 1.4346(2) 0.9253(2) 0.3407(2) 0.0356(6) Uani 1 1 d .
H27 H 1.4888 1.0209 0.3898 0.052(8) Uiso 1 1 calc R
H28 H 1.4572 0.8938 0.2668 0.065(9) Uiso 1 1 calc R
H29 H 1.4527 0.8743 0.3780 0.075(11) Uiso 1 1 calc R
C18 C 1.5272(2) 0.5742(2) 0.34181(19) 0.0291(5) Uani 1 1 d .
H30 H 1.6152 0.5818 0.3268 0.061(9) Uiso 1 1 calc R
H31 H 1.5037 0.5148 0.3759 0.074(10) Uiso 1 1 calc R
H32 H 1.5297 0.6632 0.3950 0.043(7) Uiso 1 1 calc R
C19 C 1.4608(2) 0.6088(2) 0.1345(2) 0.0295(5) Uani 1 1 d .
H33 H 1.4754 0.7024 0.1870 0.055(8) Uiso 1 1 calc R
H34 H 1.3942 0.5768 0.0635 0.041(7) Uiso 1 1 calc R
H35 H 1.5449 0.6028 0.1167 0.037(7) Uiso 1 1 calc R
C20 C 1.3896(2) 0.3314(2) 0.09894(19) 0.0266(5) Uani 1 1 d .
H36 H 1.4768 0.3370 0.0827 0.051(8) Uiso 1 1 calc R
H37 H 1.3224 0.2967 0.0276 0.044(7) Uiso 1 1 calc R
H38 H 1.3646 0.2709 0.1318 0.038(7) Uiso 1 1 calc R
C21 C 1.2680(2) 0.3236(2) 0.34871(19) 0.0277(5) Uani 1 1 d .
H39 H 1.2189 0.2543 0.3670 0.043(7) Uiso 1 1 calc R
H40 H 1.3168 0.4076 0.4199 0.042(7) Uiso 1 1 calc R
H41 H 1.3313 0.2947 0.3061 0.041(7) Uiso 1 1 calc R
C22 C 1.0204(2) 0.3852(2) 0.3405(2) 0.0301(6) Uani 1 1 d .
H42 H 0.9537 0.3995 0.2972 0.080(11) Uiso 1 1 calc R
H43 H 1.0646 0.4657 0.4152 0.039(7) Uiso 1 1 calc R
H44 H 0.9763 0.3084 0.3520 0.042(7) Uiso 1 1 calc R
C23 C 1.0617(2) 0.1915(2) 0.1200(2) 0.0328(6) Uani 1 1 d .
H45 H 1.0183 0.1179 0.1355 0.046(8) Uiso 1 1 calc R
H46 H 1.1276 0.1707 0.0772 0.072(10) Uiso 1 1 calc R
H47 H 0.9943 0.2028 0.0744 0.064(9) Uiso 1 1 calc R

loop_
_atom_site_aniso_label
_atom_site_aniso_U_11
_atom_site_aniso_U_22
_atom_site_aniso_U_33
_atom_site_aniso_U_23
_atom_site_aniso_U_13
_atom_site_aniso_U_12
C1 0.0412(15) 0.0305(13) 0.0178(12) 0.0059(10) 0.0080(11) 0.0153(11)
C2 0.0317(13) 0.0227(12) 0.0273(13) 0.0100(10) 0.0098(10) 0.0133(10)
C3 0.0229(12) 0.0230(11) 0.0199(11) 0.0113(10) 0.0043(9) 0.0080(9)
C4 0.0398(15) 0.0354(14) 0.0182(12) 0.0136(11) 0.0028(10) 0.0144(11)
C5 0.0282(12) 0.0261(12) 0.0191(11) 0.0102(10) 0.0036(9) 0.0128(10)
C6 0.0171(11) 0.0197(11) 0.0188(11) 0.0073(9) 0.0024(9) 0.0050(9)
C7 0.0419(15) 0.0358(14) 0.0175(12) 0.0101(10) 0.0065(10) 0.0255(12)
N1 0.0306(11) 0.0271(10) 0.0179(10) 0.0091(8) 0.0039(8) 0.0158(9)
Si1 0.0175(3) 0.0173(3) 0.0151(3) 0.0066(2) 0.0036(2) 0.0083(2)
C8 0.0196(11) 0.0163(10) 0.0141(10) 0.0063(9) 0.0032(8) 0.0083(9)
C9 0.0156(10) 0.0164(10) 0.0172(11) 0.0062(9) 0.0030(8) 0.0066(8)
C10 0.0191(11) 0.0197(11) 0.0152(11) 0.0072(9) 0.0031(9) 0.0083(9)
C11 0.0182(11) 0.0188(11) 0.0148(10) 0.0060(9) 0.0034(8) 0.0077(9)
Si2 0.0204(3) 0.0253(3) 0.0199(3) 0.0099(3) 0.0050(2) 0.0132(3)
Si3 0.0314(4) 0.0164(3) 0.0220(3) 0.0081(3) 0.0069(3) 0.0078(3)
Si4 0.0180(3) 0.0212(3) 0.0180(3) 0.0055(3) 0.0039(2) 0.0096(3)
Si5 0.0225(3) 0.0180(3) 0.0215(3) 0.0096(3) 0.0025(3) 0.0075(3)
C12 0.0271(13) 0.0393(14) 0.0241(12) 0.0119(11) 0.0111(10) 0.0186(11)
C13 0.0186(12) 0.0338(13) 0.0241(12) 0.0135(11) 0.0056(9) 0.0112(10)
C14 0.0327(14) 0.0350(14) 0.0372(15) 0.0150(12) 0.0024(11) 0.0200(12)
C15 0.0356(14) 0.0203(12) 0.0295(13) 0.0077(10) 0.0046(11) 0.0115(11)
C16 0.065(2) 0.0275(14) 0.0332(15) 0.0184(12) 0.0106(13) 0.0129(13)
C17 0.0303(14) 0.0222(12) 0.0383(15) 0.0063(12) 0.0123(12) 0.0003(11)
C18 0.0200(12) 0.0329(13) 0.0250(13) 0.0063(11) 0.0024(10) 0.0105(10)
C19 0.0276(13) 0.0326(13) 0.0321(14) 0.0144(11) 0.0168(11) 0.0151(11)
C20 0.0295(13) 0.0267(12) 0.0223(12) 0.0070(10) 0.0045(10) 0.0169(10)
C21 0.0352(13) 0.0258(12) 0.0263(13) 0.0141(11) 0.0053(11) 0.0152(11)
C22 0.0264(13) 0.0330(14) 0.0397(15) 0.0252(12) 0.0104(11) 0.0100(11)
C23 0.0341(14) 0.0205(12) 0.0307(14) 0.0083(11) -0.0024(11) 0.0024(11)

loop_
_atom_type_symbol
_atom_type_description
_atom_type_scat_dispersion_real
_atom_type_scat_dispersion_imag
_atom_type_scat_source
C C 0.0033 0.0016 'International Tables Vol C Tables 4.2.6.8 and 6.1.1.4'
H H 0.0000 0.0000 'International Tables Vol C Tables 4.2.6.8 and 6.1.1.4'
N N 0.0061 0.0033 'International Tables Vol C Tables 4.2.6.8 and 6.1.1.4'
Si Si 0.0817 0.0704 'International Tables Vol C Tables 4.2.6.8 and 6.1.1.4'

loop_
_geom_angle_atom_site_label_1
_geom_angle_atom_site_label_2
_geom_angle_atom_site_label_3
_geom_angle
C4 C1 C2 119.5(2)
C4 C1 H1 120.3
C2 C1 H1 120.3
C1 C2 C3 120.3(2)
C1 C2 H2 119.8
C3 C2 H2 119.8
C6 C3 C2 120.6(2)
C6 C3 H3 119.7
C2 C3 H3 119.7
C1 C4 C5 120.3(2)
C1 C4 H4 119.9
C5 C4 H4 119.9
C4 C5 C6 120.6(2)
C4 C5 H5 119.7
C6 C5 H5 119.7
C3 C6 C5 118.68(19)
C3 C6 C7 122.60(19)
C5 C6 C7 118.72(19)
N1 C7 C6 114.01(18)
N1 C7 H6 108.8
C6 C7 H6 108.8
N1 C7 H7 108.8
C6 C7 H7 108.8
H6 C7 H7 107.6
C7 N1 Si1 138.07(15)
N1 Si1 C8 123.13(9)
N1 Si1 C9 134.84(9)
C8 Si1 C9 102.02(9)
C10 C8 Si1 100.40(12)
C10 C8 Si2 111.94(13)
Si1 C8 Si2 113.80(10)
C10 C8 Si3 110.27(13)
Si1 C8 Si3 108.29(10)
Si2 C8 Si3 111.57(10)
C11 C9 Si1 100.37(13)
C11 C9 Si4 111.01(13)
Si1 C9 Si4 114.79(10)
C11 C9 Si5 110.06(13)
Si1 C9 Si5 108.85(10)
Si4 C9 Si5 111.22(10)
C11 C10 C8 110.82(16)
C11 C10 H48 109.5
C8 C10 H48 109.5
C11 C10 H49 109.5
C8 C10 H49 109.5
H48 C10 H49 108.1
C10 C11 C9 111.14(16)
C10 C11 H50 109.4
C9 C11 H50 109.4
C10 C11 H51 109.4
C9 C11 H51 109.4
H50 C11 H51 108.0
C12 Si2 C13 108.15(11)
C12 Si2 C14 109.24(11)
C13 Si2 C14 103.03(11)
C12 Si2 C8 111.56(10)
C13 Si2 C8 112.11(9)
C14 Si2 C8 112.34(10)
C15 Si3 C16 111.39(12)
C15 Si3 C17 106.67(11)
C16 Si3 C17 105.56(13)
C15 Si3 C8 111.75(10)
C16 Si3 C8 110.00(11)
C17 Si3 C8 111.26(10)
C19 Si4 C18 107.28(11)
C19 Si4 C20 104.38(11)
C18 Si4 C20 111.20(10)
C19 Si4 C9 112.60(10)
C18 Si4 C9 110.95(10)
C20 Si4 C9 110.24(10)
C22 Si5 C23 108.59(12)
C22 Si5 C21 105.76(11)
C23 Si5 C21 108.82(11)
C22 Si5 C9 109.92(10)
C23 Si5 C9 109.96(10)
C21 Si5 C9 113.62(10)
Si2 C12 H12 109.5
Si2 C12 H13 109.5
H12 C12 H13 109.5
Si2 C12 H14 109.5
H12 C12 H14 109.5
H13 C12 H14 109.5
Si2 C13 H15 109.5
Si2 C13 H16 109.5
H15 C13 H16 109.5
Si2 C13 H17 109.5
H15 C13 H17 109.5
H16 C13 H17 109.5
Si2 C14 H18 109.5
Si2 C14 H19 109.5
H18 C14 H19 109.5
Si2 C14 H20 109.5
H18 C14 H20 109.5
H19 C14 H20 109.5
Si3 C15 H21 109.5
Si3 C15 H22 109.5
H21 C15 H22 109.5
Si3 C15 H23 109.5
H21 C15 H23 109.5
H22 C15 H23 109.5
Si3 C16 H24 109.5
Si3 C16 H25 109.5
H24 C16 H25 109.5
Si3 C16 H26 109.5
H24 C16 H26 109.5
H25 C16 H26 109.5
Si3 C17 H27 109.5
Si3 C17 H28 109.5
H27 C17 H28 109.5
Si3 C17 H29 109.5
H27 C17 H29 109.5
H28 C17 H29 109.5
Si4 C18 H30 109.5
Si4 C18 H31 109.5
H30 C18 H31 109.5
Si4 C18 H32 109.5
H30 C18 H32 109.5
H31 C18 H32 109.5
Si4 C19 H33 109.5
Si4 C19 H34 109.5
H33 C19 H34 109.5
Si4 C19 H35 109.5
H33 C19 H35 109.5
H34 C19 H35 109.5
Si4 C20 H36 109.5
Si4 C20 H37 109.5
H36 C20 H37 109.5
Si4 C20 H38 109.5
H36 C20 H38 109.5
H37 C20 H38 109.5
Si5 C21 H39 109.5
Si5 C21 H40 109.5
H39 C21 H40 109.5
Si5 C21 H41 109.5
H39 C21 H41 109.5
H40 C21 H41 109.5
Si5 C22 H42 109.5
Si5 C22 H43 109.5
H42 C22 H43 109.5
Si5 C22 H44 109.5
H42 C22 H44 109.5
H43 C22 H44 109.5
Si5 C23 H45 109.5
Si5 C23 H46 109.5
H45 C23 H46 109.5
Si5 C23 H47 109.5
H45 C23 H47 109.5
H46 C23 H47 109.5

loop_
_geom_bond_atom_site_label_1
_geom_bond_atom_site_label_2
_geom_bond_distance
C1 C4 1.381(3)
C1 C2 1.383(3)
C1 H1 0.9500
C2 C3 1.389(3)
C2 H2 0.9500
C3 C6 1.383(3)
C3 H3 0.9500
C4 C5 1.385(3)
C4 H4 0.9500
C5 C6 1.395(3)
C5 H5 0.9500
C6 C7 1.519(3)
C7 N1 1.446(3)
C7 H6 0.9900
C7 H7 0.9900
N1 Si1 1.5823(18)
Si1 C8 1.863(2)
Si1 C9 1.871(2)
C8 C10 1.572(3)
C8 Si2 1.908(2)
C8 Si3 1.912(2)
C9 C11 1.572(3)
C9 Si4 1.902(2)
C9 Si5 1.914(2)
C10 C11 1.554(3)
C10 H48 0.9900
C10 H49 0.9900
C11 H50 0.9900
C11 H51 0.9900
Si2 C12 1.867(2)
Si2 C13 1.880(2)
Si2 C14 1.881(2)
Si3 C15 1.865(2)
Si3 C16 1.874(3)
Si3 C17 1.874(2)
Si4 C19 1.872(2)
Si4 C18 1.875(2)
Si4 C20 1.878(2)
Si5 C22 1.869(2)
Si5 C23 1.873(2)
Si5 C21 1.877(2)
C12 H12 0.9800
C12 H13 0.9800
C12 H14 0.9800
C13 H15 0.9800
C13 H16 0.9800
C13 H17 0.9800
C14 H18 0.9800
C14 H19 0.9800
C14 H20 0.9800
C15 H21 0.9800
C15 H22 0.9800
C15 H23 0.9800
C16 H24 0.9800
C16 H25 0.9800
C16 H26 0.9800
C17 H27 0.9800
C17 H28 0.9800
C17 H29 0.9800
C18 H30 0.9800
C18 H31 0.9800
C18 H32 0.9800
C19 H33 0.9800
C19 H34 0.9800
C19 H35 0.9800
C20 H36 0.9800
C20 H37 0.9800
C20 H38 0.9800
C21 H39 0.9800
C21 H40 0.9800
C21 H41 0.9800
C22 H42 0.9800
C22 H43 0.9800
C22 H44 0.9800
C23 H45 0.9800
C23 H46 0.9800
C23 H47 0.9800

loop_
_geom_torsion_atom_site_label_1
_geom_torsion_atom_site_label_2
_geom_torsion_atom_site_label_3
_geom_torsion_atom_site_label_4
_geom_torsion
C4 C1 C2 C3 0.3(4)
C1 C2 C3 C6 -0.5(3)
C2 C1 C4 C5 -0.3(4)
C1 C4 C5 C6 0.5(4)
C2 C3 C6 C5 0.7(3)
C2 C3 C6 C7 -179.7(2)
C4 C5 C6 C3 -0.6(3)
C4 C5 C6 C7 179.7(2)
C3 C6 C7 N1 -7.8(3)
C5 C6 C7 N1 171.9(2)
C6 C7 N1 Si1 -161.39(19)
C7 N1 Si1 C8 175.2(2)
C7 N1 Si1 C9 -4.6(3)
N1 Si1 C8 C10 167.85(13)
C9 Si1 C8 C10 -12.34(14)
N1 Si1 C8 Si2 -72.40(14)
C9 Si1 C8 Si2 107.41(11)
N1 Si1 C8 Si3 52.28(15)
C9 Si1 C8 Si3 -127.91(10)
N1 Si1 C9 C11 169.85(13)
C8 Si1 C9 C11 -9.93(14)
N1 Si1 C9 Si4 -71.07(17)
C8 Si1 C9 Si4 109.15(11)
N1 Si1 C9 Si5 54.31(17)
C8 Si1 C9 Si5 -125.47(10)
Si1 C8 C10 C11 32.41(18)
Si2 C8 C10 C11 -88.68(17)
Si3 C8 C10 C11 146.48(14)
C8 C10 C11 C9 -44.7(2)
Si1 C9 C11 C10 30.79(18)
Si4 C9 C11 C10 -91.02(17)
Si5 C9 C11 C10 145.41(14)
C10 C8 Si2 C12 151.37(14)
Si1 C8 Si2 C12 38.39(14)
Si3 C8 Si2 C12 -84.51(13)
C10 C8 Si2 C13 29.91(16)
Si1 C8 Si2 C13 -83.08(13)
Si3 C8 Si2 C13 154.02(10)
C10 C8 Si2 C14 -85.57(16)
Si1 C8 Si2 C14 161.45(11)
Si3 C8 Si2 C14 38.54(14)
C10 C8 Si3 C15 170.75(14)
Si1 C8 Si3 C15 -80.30(13)
Si2 C8 Si3 C15 45.70(14)
C10 C8 Si3 C16 46.48(17)
Si1 C8 Si3 C16 155.43(12)
Si2 C8 Si3 C16 -78.57(14)
C10 C8 Si3 C17 -70.13(16)
Si1 C8 Si3 C17 38.82(14)
Si2 C8 Si3 C17 164.82(11)
C11 C9 Si4 C19 40.57(17)
Si1 C9 Si4 C19 -72.38(14)
Si5 C9 Si4 C19 163.48(10)
C11 C9 Si4 C18 160.82(14)
Si1 C9 Si4 C18 47.87(14)
Si5 C9 Si4 C18 -76.26(13)
C11 C9 Si4 C20 -75.54(16)
Si1 C9 Si4 C20 171.51(11)
Si5 C9 Si4 C20 47.37(13)
C11 C9 Si5 C22 -79.53(16)
Si1 C9 Si5 C22 29.58(13)
Si4 C9 Si5 C22 157.02(11)
C11 C9 Si5 C23 39.97(17)
Si1 C9 Si5 C23 149.08(11)
Si4 C9 Si5 C23 -83.49(13)
C11 C9 Si5 C21 162.20(13)
Si1 C9 Si5 C21 -88.69(12)
Si4 C9 Si5 C21 38.75(14)
